data_7134857
loop_
_publ_author_name
'Yang, Wenyan'
'Li, Lele'
'Xue, Xinlei'
'Deng, Shengyong'
'Wei, Peifa'

_publ_section_title
;
 Positional isomerism-directed formation of hydrogen-bonded organic
 frameworks with distinct single-crystal transformation pathways.
;
_journal_issue 70
_journal_name_full 'Chemical communications (Cambridge, England)'
_journal_page_first 13113
_journal_page_last 13116
_journal_paper_doi 10.1039/d5cc03678j
_journal_volume 61
_journal_year 2025
_chemical_formula_moiety 'C54 H50 N2, 0.05(C H2 Cl2)'
_chemical_formula_sum 'C54.05 H50.1 Cl0.1 N2'
_chemical_formula_weight 731.20
_space_group_crystal_system triclinic
_space_group_IT_number 2
_space_group_name_Hall '-P 1'
_space_group_name_H-M_alt 'P -1'
_atom_sites_solution_hydrogens geom
_audit_creation_date 2025-07-25
_audit_creation_method
;
Olex2 1.5
(compiled 2022.04.07 svn.rca3783a0 for OlexSys, GUI svn.r6498)
;
_audit_update_record
;
2025-07-25 deposited with the CCDC.	2025-07-28 downloaded from the CCDC.
;
_cell_angle_alpha 100.086(4)
_cell_angle_beta 106.629(4)
_cell_angle_gamma 93.275(4)
_cell_formula_units_Z 2
_cell_length_a 9.8175(3)
_cell_length_b 15.0293(9)
_cell_length_c 15.4757(7)
_cell_measurement_reflns_used 8577
_cell_measurement_temperature 120.00(10)
_cell_measurement_theta_max 76.7730
_cell_measurement_theta_min 3.0040
_cell_volume 2140.17(18)
_computing_cell_refinement 'CrysAlisPro 1.171.43.143a (Rigaku OD, 2024)'
_computing_data_collection 'CrysAlisPro 1.171.43.143a (Rigaku OD, 2024)'
_computing_data_reduction 'CrysAlisPro 1.171.43.143a (Rigaku OD, 2024)'
_computing_molecular_graphics 'Olex2 1.5 (Dolomanov et al., 2009)'
_computing_publication_material 'Olex2 1.5 (Dolomanov et al., 2009)'
_computing_structure_refinement 'SHELXL 2018/3 (Sheldrick, 2015)'
_computing_structure_solution 'SHELXT 2018/2 (Sheldrick, 2018)'
_diffrn_ambient_temperature 120.15
_diffrn_detector_area_resol_mean 10.0000
_diffrn_detector_type HyPix
_diffrn_measured_fraction_theta_full 0.993
_diffrn_measured_fraction_theta_max 0.934
_diffrn_measurement_details
;
List of Runs (angles in degrees, time in seconds):

  # Type    Start    End  Width  t~exp~   \w     \q     \k     \f   Frames
#--------------------------------------------------------------------------
  1  \w    -54.00  24.00   0.50    0.68    --  -47.57  92.00  93.00  156
  2  \w    -21.00  73.00   0.50    0.68    --   47.57 -92.00 -18.00  188
  3  \w   -142.00-116.00   0.50    2.74    -- -103.74 -92.00 -18.00   52
  4  \w    -80.00 -48.00   0.50    2.74    -- -103.74  92.00  93.00   64
  5  \w     54.00  81.00   0.50    2.74    --  103.74 -92.00 -18.00   54
  6  \w     89.00 175.00   0.50    2.74    --  103.74  92.00  93.00  172
  7  \w    -26.00  17.00   0.50    0.68    --  -47.57  77.00-120.00   86
  8  \w    -65.00 -38.00   0.50    0.68    --  -47.57  77.00-120.00   54
  9  \w    -23.00  39.00   0.50    0.68    --   47.57 -38.00  30.00  124
 10  \w    -16.00  30.00   0.50    0.68    --   47.57 -19.00  60.00   92
 11  \w     -9.00  27.00   0.50    0.68    --   47.57 -19.00 -90.00   72
 12  \w     25.00  58.00   0.50    0.68    --   47.57-125.00-120.00   66
 13  \w    -14.00  29.00   0.50    0.68    --   47.57 -19.00 -30.00   86
 14  \w   -148.00-103.00   0.50    2.74    -- -103.74 -57.00-150.00   90
 15  \w    -62.00 -37.00   0.50    2.74    -- -103.74  57.00 -60.00   50
 16  \w   -107.00 -60.00   0.50    2.74    -- -103.74 125.00  90.00   94
 17  \w   -128.00 -91.00   0.50    2.74    -- -103.74 150.00 155.99   74
 18  \w    -64.00 -35.00   0.50    2.74    -- -103.74 150.00 155.99   58
 19  \w   -125.00 -91.00   0.50    2.74    -- -103.74 144.00 127.63   68
 20  \w   -173.00 -98.00   0.50    2.74    -- -103.74 -57.00 -60.00  150
 21  \w   -163.00 -99.00   0.50    2.74    -- -103.74 -38.00   0.00  128
 22  \w    -82.00 -36.00   0.50    2.74    -- -103.74 125.00 -30.00   92
 23  \w   -124.00 -80.00   0.50    2.74    -- -103.74 144.00 -72.12   88
 24  \w    -89.00 -59.00   0.50    2.74    -- -103.74 144.00 127.63   60
 25  \w    -62.00 -32.00   0.50    2.74    -- -103.74  57.00 -90.00   60
 26  \w   -125.00 -87.00   0.50    2.74    -- -103.74 -99.00-150.00   76
 27  \w    -60.00 -35.00   0.50    2.74    -- -103.74  57.00-180.00   50
 28  \w   -171.00-146.00   0.50    2.74    -- -103.74 -99.00-150.00   50
 29  \w    -68.00 -41.00   0.50    2.74    -- -103.74 137.00 -27.69   54
 30  \w   -121.00 -95.00   0.50    2.74    -- -103.74 137.00 -27.69   52
 31  \w   -105.00 -80.00   0.50    2.74    -- -103.74 -92.00 -18.00   50
 32  \w     41.00 105.00   0.50    2.74    --  103.74 -99.00 120.00  128
 33  \w     37.00  68.00   0.50    2.74    --  103.74 -57.00  60.00   62
 34  \w     64.00 106.00   0.50    2.74    --  103.74 -99.00  30.00   84
 35  \w     43.00  72.00   0.50    2.74    --  103.74 -99.00 -30.00   58
 36  \w     36.00  93.00   0.50    2.74    --  103.74 -99.00-150.00  114
 37  \w    134.00 172.00   0.50    2.74    --  103.74  57.00  60.00   76
 38  \w     99.00 130.00   0.50    2.74    --  103.74  57.00  60.00   62
 39  \w     38.00  69.00   0.50    2.74    --  103.74 -57.00 120.00   62
 40  \w     43.00 106.00   0.50    2.74    --  103.74 -99.00 -90.00  126
 41  \w    129.00 173.00   0.50    2.74    --  103.74 125.00   0.00   88
 42  \w     86.00 122.00   0.50    2.74    --  103.74 125.00   0.00   72
 43  \w     38.00  84.00   0.50    2.74    --  103.74 -99.00  60.00   92
 44  \w     47.00  73.00   0.50    2.74    --  103.74-125.00-150.00   52
 45  \w     93.00 165.00   0.50    2.74    --  103.74  77.00   0.00  144
;
_diffrn_measurement_device 'four-circle diffractometer'
_diffrn_measurement_device_type 'XtaLAB Synergy R, HyPix'
_diffrn_measurement_method '\w scans'
_diffrn_radiation_type CuK\a
_diffrn_radiation_wavelength 1.54184
_diffrn_reflns_av_R_equivalents 0.0482
_diffrn_reflns_av_unetI/netI 0.0441
_diffrn_reflns_Laue_measured_fraction_full 0.993
_diffrn_reflns_Laue_measured_fraction_max 0.934
_diffrn_reflns_limit_h_max 12
_diffrn_reflns_limit_h_min -11
_diffrn_reflns_limit_k_max 18
_diffrn_reflns_limit_k_min -18
_diffrn_reflns_limit_l_max 19
_diffrn_reflns_limit_l_min -19
_diffrn_reflns_number 25546
_diffrn_reflns_point_group_measured_fraction_full 0.993
_diffrn_reflns_point_group_measured_fraction_max 0.934
_diffrn_reflns_theta_full 67.684
_diffrn_reflns_theta_max 77.500
_diffrn_reflns_theta_min 3.006
_exptl_absorpt_coefficient_mu 0.548
_exptl_absorpt_correction_T_max 1.00000
_exptl_absorpt_correction_T_min 0.66999
_exptl_absorpt_correction_type multi-scan
_exptl_absorpt_process_details
;
CrysAlisPro 1.171.43.143a (Rigaku Oxford Diffraction, 2024)
Empirical absorption correction using spherical harmonics,
implemented in SCALE3 ABSPACK scaling algorithm.
;
_exptl_crystal_colour 'clear orangish yellow'
_exptl_crystal_colour_lustre clear
_exptl_crystal_colour_modifier orangish
_exptl_crystal_colour_primary yellow
_exptl_crystal_density_diffrn 1.135
_exptl_crystal_description block
_exptl_crystal_F_000 780
_exptl_crystal_size_max 0.3
_exptl_crystal_size_mid 0.2
_exptl_crystal_size_min 0.1
_refine_diff_density_max 0.274
_refine_diff_density_min -0.253
_refine_diff_density_rms 0.047
_refine_ls_extinction_method none
_refine_ls_goodness_of_fit_ref 1.039
_refine_ls_hydrogen_treatment constr
_refine_ls_matrix_type full
_refine_ls_number_parameters 627
_refine_ls_number_reflns 8508
_refine_ls_number_restraints 392
_refine_ls_restrained_S_all 1.035
_refine_ls_R_factor_all 0.1076
_refine_ls_R_factor_gt 0.0812
_refine_ls_shift/su_max 0.000
_refine_ls_shift/su_mean 0.000
_refine_ls_structure_factor_coef Fsqd
_refine_ls_weighting_details 'w=1/[\s^2^(Fo^2^)+(0.1037P)^2^+1.2653P] where P=(Fo^2^+2Fc^2^)/3'
_refine_ls_weighting_scheme calc
_refine_ls_wR_factor_gt 0.2263
_refine_ls_wR_factor_ref 0.2423
_reflns_Friedel_coverage 0.000
_reflns_number_gt 5888
_reflns_number_total 8508
_reflns_threshold_expression 'I > 2\s(I)'
_cod_data_source_file d5cc03678j2.cif
_cod_data_source_block 0523-b-dcm-fume_auto
_cod_depositor_comments 'Adding full bibliography for 7134851--7134861.cif.'
_cod_original_formula_sum 'C54.05 H50.10 Cl0.10 N2'
_cod_database_code 7134857
_shelx_shelxl_version_number 2018/3
_shelx_space_group_comment
;
The symmetry employed for this shelxl refinement is uniquely defined
by the following loop, which should always be used as a source of
symmetry information in preference to the above space-group names.
They are only intended as comments.
;
_shelx_estimated_absorpt_t_max 0.947
_shelx_estimated_absorpt_t_min 0.853
_olex2_refinement_description
;
1. Restrained distances
 Cl2-C55
 1.78 with sigma of 0.02
 Cl1-C55
 1.77 with sigma of 0.02
 Cl2-C55 = Cl1-C55
 1.771 with sigma of 0.01
 Cl2-Cl1
 2.916 with sigma of 0.03
 Cl2-Cl1
 2.92 with sigma of 0.04
2. Uiso/Uaniso restraints and constraints
Cl1 \\sim Cl2 \\sim C55: within 2A with sigma of 0.04 and sigma for terminal
atoms of 0.08 within 2A
C35 \\sim C36 \\sim C37 \\sim C38 \\sim C39 \\sim C40 \\sim C41 \\sim C42 \\sim
C43 \\sim C44 \\sim C35A \\sim C36A \\sim C37A \\sim C38A \\sim C39A \\sim C40A
\\sim C41A \\sim C42A \\sim C43A \\sim C44A: within 2A with sigma of 0.01 and
sigma for terminal atoms of 0.02 within 2A
Uanis(Cl1) \\sim Ueq, Uanis(C55) \\sim Ueq, Uanis(Cl2) \\sim Ueq: with sigma of
0.01 and sigma for terminal atoms of 0.02
3. Rigid body (RIGU) restrains
 Cl1, Cl2, C55
 with sigma for 1-2 distances of 0.004 and sigma for 1-3 distances of 0.004
4. Same fragment restrains
{C35A, C36A, C37A, C38A, C39A, C40A, C41A, C42A, C43A, C44A} sigma for 1-2:
0.02, 1-3: 0.02
as in
{C35, C36, C37, C38, C39, C40, C41, C42, C43, C44}
5. Others
 Sof(C35A)=Sof(C36A)=Sof(H36A)=Sof(C37A)=Sof(C38A)=Sof(H38A)=Sof(C39A)=
 Sof(H39A)=Sof(C40A)=Sof(H40A)=Sof(C41A)=Sof(H41A)=Sof(C42A)=Sof(C43A)=
 Sof(H43A)=Sof(C44A)=Sof(H44A)=1-FVAR(1)
 Sof(C35)=Sof(C36)=Sof(H36)=Sof(C37)=Sof(C38)=Sof(H38)=Sof(C39)=Sof(H39)=
 Sof(C40)=Sof(H40)=Sof(C41)=Sof(H41)=Sof(C42)=Sof(C43)=Sof(H43)=Sof(C44)=
 Sof(H44)=FVAR(1)
 Fixed Sof: Cl1(0.05) Cl2(0.05) C55(0.05) H55A(0.05) H55B(0.05)
6.a Secondary CH2 refined with riding coordinates:
 C26(H26A,H26B), C27(H27A,H27B), C52(H52A,H52B), C53(H53A,H53B), C55(H55A,H55B)
6.b Aromatic/amide H refined with riding coordinates:
 C4(H4), C5(H5), C7(H7), C8(H8), C10(H10), C12(H12), C13(H13), C14(H14),
 C15(H15), C17(H17), C18(H18), C20(H20), C21(H21), C23(H23), C24(H24), C30(H30),
  C31(H31), C33(H33), C34(H34), C36(H36), C38(H38), C39(H39), C40(H40),
 C41(H41), C43(H43), C44(H44), C46(H46), C47(H47), C49(H49), C50(H50),
 C36A(H36A), C38A(H38A), C39A(H39A), C40A(H40A), C41A(H41A), C43A(H43A),
 C44A(H44A)
6.c Idealised Me refined as rotating group:
 C25(H25A,H25B,H25C), C28(H28A,H28B,H28C), C51(H51A,H51B,H51C), C54(H54A,H54B,
 H54C)
;
_olex2_submission_special_instructions 'No special instructions were received'
_oxdiff_exptl_absorpt_empirical_details
;
Empirical correction (ABSPACK) includes:
- Absorption correction using spherical harmonics
- Frame scaling
;

loop_
_space_group_symop_operation_xyz
'x, y, z'
'-x, -y, -z'

loop_
_atom_site_label
_atom_site_type_symbol
_atom_site_fract_x
_atom_site_fract_y
_atom_site_fract_z
_atom_site_U_iso_or_equiv
_atom_site_adp_type
_atom_site_occupancy
_atom_site_site_symmetry_order
_atom_site_calc_flag
_atom_site_refinement_flags_posn
_atom_site_refinement_flags_adp
_atom_site_refinement_flags_occupancy
_atom_site_disorder_assembly
_atom_site_disorder_group
N1 N -0.1064(3) 0.9156(2) 0.70214(18) 0.0719(7) Uani 1 1 d . . . . .
N2 N 0.1393(3) 0.7571(2) 0.13613(18) 0.0763(8) Uani 1 1 d . . . . .
C1 C 0.2921(3) 0.7703(2) 0.5232(2) 0.0590(7) Uani 1 1 d . . . . .
C2 C 0.4180(3) 0.7462(2) 0.5733(2) 0.0580(7) Uani 1 1 d . . . . .
C3 C 0.4720(3) 0.7701(2) 0.67585(19) 0.0564(7) Uani 1 1 d . . . . .
C4 C 0.5353(3) 0.7072(2) 0.7263(2) 0.0627(7) Uani 1 1 d . . . . .
H4 H 0.546055 0.649207 0.694630 0.075 Uiso 1 1 calc R U . . .
C5 C 0.5831(3) 0.7274(2) 0.8218(2) 0.0630(7) Uani 1 1 d . . . . .
H5 H 0.626205 0.682963 0.854133 0.076 Uiso 1 1 calc R U . . .
C6 C 0.5691(3) 0.8116(2) 0.8712(2) 0.0591(7) Uani 1 1 d . . . . .
C7 C 0.5091(3) 0.8753(2) 0.8205(2) 0.0598(7) Uani 1 1 d . . . . .
H7 H 0.500096 0.933800 0.852070 0.072 Uiso 1 1 calc R U . . .
C8 C 0.4624(3) 0.8553(2) 0.7255(2) 0.0581(7) Uani 1 1 d . . . . .
H8 H 0.422807 0.900535 0.693202 0.070 Uiso 1 1 calc R U . . .
C9 C 0.6152(3) 0.8326(2) 0.9736(2) 0.0598(7) Uani 1 1 d . . . . .
C10 C 0.6045(3) 0.7671(2) 1.0231(2) 0.0631(7) Uani 1 1 d . . . . .
H10 H 0.567285 0.706737 0.991163 0.076 Uiso 1 1 calc R U . . .
C11 C 0.6474(3) 0.7866(2) 1.1214(2) 0.0662(8) Uani 1 1 d . . . . .
C12 C 0.6390(4) 0.7197(3) 1.1729(2) 0.0787(9) Uani 1 1 d . . . . .
H12 H 0.605498 0.658614 1.142066 0.094 Uiso 1 1 calc R U . . .
C13 C 0.6783(4) 0.7411(3) 1.2674(3) 0.0907(12) Uani 1 1 d . . . . .
H13 H 0.671306 0.694875 1.301206 0.109 Uiso 1 1 calc R U . . .
C14 C 0.7282(4) 0.8300(4) 1.3136(3) 0.0909(12) Uani 1 1 d . . . . .
H14 H 0.754895 0.844387 1.378924 0.109 Uiso 1 1 calc R U . . .
C15 C 0.7392(4) 0.8965(3) 1.2664(3) 0.0856(11) Uani 1 1 d . . . . .
H15 H 0.773613 0.957070 1.298798 0.103 Uiso 1 1 calc R U . . .
C16 C 0.6998(3) 0.8764(3) 1.1687(2) 0.0701(8) Uani 1 1 d . . . . .
C17 C 0.7113(4) 0.9431(3) 1.1170(3) 0.0773(9) Uani 1 1 d . . . . .
H17 H 0.747754 1.003802 1.147991 0.093 Uiso 1 1 calc R U . . .
C18 C 0.6709(3) 0.9222(2) 1.0225(2) 0.0688(8) Uani 1 1 d . . . . .
H18 H 0.680489 0.968616 0.989390 0.083 Uiso 1 1 calc R U . . .
C19 C 0.1838(3) 0.8050(2) 0.5675(2) 0.0602(7) Uani 1 1 d . . . . .
C20 C 0.1490(3) 0.7660(2) 0.6351(2) 0.0658(8) Uani 1 1 d . . . . .
H20 H 0.192344 0.714036 0.651683 0.079 Uiso 1 1 calc R U . . .
C21 C 0.0530(3) 0.8012(2) 0.6785(2) 0.0675(8) Uani 1 1 d . . . . .
H21 H 0.031423 0.772558 0.723832 0.081 Uiso 1 1 calc R U . . .
C22 C -0.0131(3) 0.8782(2) 0.6571(2) 0.0641(8) Uani 1 1 d . . . . .
C23 C 0.0170(3) 0.9145(2) 0.58616(19) 0.0605(7) Uani 1 1 d . . . . .
H23 H -0.029881 0.964483 0.567002 0.073 Uiso 1 1 calc R U . . .
C24 C 0.1137(3) 0.8790(2) 0.5435(2) 0.0605(7) Uani 1 1 d . . . . .
H24 H 0.132790 0.905938 0.496476 0.073 Uiso 1 1 calc R U . . .
C25 C -0.3092(3) 0.9710(2) 0.5946(3) 0.0753(9) Uani 1 1 d . . . . .
H25A H -0.283467 0.941159 0.540854 0.113 Uiso 1 1 calc R U . . .
H25B H -0.351257 1.026741 0.582256 0.113 Uiso 1 1 calc R U . . .
H25C H -0.378834 0.929798 0.607389 0.113 Uiso 1 1 calc R U . . .
C26 C -0.1755(4) 0.9946(2) 0.6778(2) 0.0767(9) Uani 1 1 d . . . . .
H26A H -0.106374 1.036846 0.664660 0.092 Uiso 1 1 calc R U . . .
H26B H -0.201917 1.026673 0.731242 0.092 Uiso 1 1 calc R U . . .
C27 C -0.1434(3) 0.8748(3) 0.7723(2) 0.0757(9) Uani 1 1 d . . . . .
H27A H -0.148130 0.807823 0.754631 0.091 Uiso 1 1 calc R U . . .
H27B H -0.239891 0.889406 0.773758 0.091 Uiso 1 1 calc R U . . .
C28 C -0.0393(4) 0.9061(3) 0.8680(2) 0.0949(13) Uani 1 1 d . . . . .
H28A H 0.054129 0.885791 0.868983 0.142 Uiso 1 1 calc R U . . .
H28B H -0.075278 0.880064 0.912147 0.142 Uiso 1 1 calc R U . . .
H28C H -0.029475 0.972608 0.884735 0.142 Uiso 1 1 calc R U . . .
C29 C 0.5097(3) 0.6920(2) 0.5266(2) 0.0593(7) Uani 1 1 d . . . . .
C30 C 0.6551(3) 0.7173(2) 0.5459(2) 0.0628(7) Uani 1 1 d . . . . .
H30 H 0.701243 0.768015 0.593492 0.075 Uiso 1 1 calc R U . . .
C31 C 0.7338(4) 0.6685(2) 0.4958(2) 0.0746(9) Uani 1 1 d . . . . .
H31 H 0.832826 0.687370 0.508811 0.090 Uiso 1 1 calc R U . . .
C32 C 0.6703(5) 0.5931(2) 0.4275(3) 0.0903(13) Uani 1 1 d . . . . .
C33 C 0.5271(5) 0.5665(2) 0.4116(3) 0.0941(13) Uani 1 1 d . . . . .
H33 H 0.481823 0.513874 0.366282 0.113 Uiso 1 1 calc R U . . .
C34 C 0.4486(4) 0.6149(2) 0.4602(3) 0.0772(9) Uani 1 1 d . . . . .
H34 H 0.350099 0.594831 0.447781 0.093 Uiso 1 1 calc R U . . .
C35 C 0.7292(6) 0.5413(3) 0.3570(4) 0.0669(11) Uani 0.680(3) 1 d D U P A 1
C36 C 0.8704(6) 0.5343(3) 0.3855(4) 0.0682(11) Uani 0.680(3) 1 d D U P A 1
H36 H 0.924300 0.561256 0.447021 0.082 Uiso 0.680(3) 1 calc R U P A 1
C37 C 0.9418(6) 0.4869(3) 0.3253(4) 0.0709(11) Uani 0.680(3) 1 d D U P A 1
C38 C 1.0868(7) 0.4760(4) 0.3565(5) 0.0840(14) Uani 0.680(3) 1 d D U P A 1
H38 H 1.140164 0.501663 0.418464 0.101 Uiso 0.680(3) 1 calc R U P A 1
C39 C 1.1524(8) 0.4300(5) 0.3004(5) 0.0878(15) Uani 0.680(3) 1 d D U P A 1
H39 H 1.250973 0.423013 0.323601 0.105 Uiso 0.680(3) 1 calc R U P A 1
C40 C 1.0793(7) 0.3932(5) 0.2105(5) 0.0872(16) Uani 0.680(3) 1 d D U P A 1
H40 H 1.128731 0.362650 0.171729 0.105 Uiso 0.680(3) 1 calc R U P A 1
C41 C 0.9349(7) 0.3996(4) 0.1751(4) 0.0918(14) Uani 0.680(3) 1 d D U P A 1
H41 H 0.884791 0.372746 0.112835 0.110 Uiso 0.680(3) 1 calc R U P A 1
C42 C 0.8621(6) 0.4471(4) 0.2336(4) 0.0816(14) Uani 0.680(3) 1 d D U P A 1
C43 C 0.7142(7) 0.4576(4) 0.2047(4) 0.0981(16) Uani 0.680(3) 1 d D U P A 1
H43 H 0.659353 0.433047 0.142763 0.118 Uiso 0.680(3) 1 calc R U P A 1
C44 C 0.6478(6) 0.5025(4) 0.2643(4) 0.0882(15) Uani 0.680(3) 1 d D U P A 1
H44 H 0.548211 0.507499 0.243568 0.106 Uiso 0.680(3) 1 calc R U P A 1
C45 C 0.2542(3) 0.7655(2) 0.4228(2) 0.0592(7) Uani 1 1 d . . . . .
C46 C 0.3545(3) 0.7879(2) 0.3794(2) 0.0610(7) Uani 1 1 d . . . . .
H46 H 0.451326 0.805899 0.415564 0.073 Uiso 1 1 calc R U . . .
C47 C 0.3180(3) 0.7849(2) 0.2862(2) 0.0630(7) Uani 1 1 d . . . . .
H47 H 0.389816 0.800667 0.259667 0.076 Uiso 1 1 calc R U . . .
C48 C 0.1772(3) 0.7592(2) 0.2298(2) 0.0643(7) Uani 1 1 d . . . . .
C49 C 0.0744(4) 0.7373(2) 0.2728(2) 0.0708(8) Uani 1 1 d . . . . .
H49 H -0.022551 0.719411 0.236823 0.085 Uiso 1 1 calc R U . . .
C50 C 0.1135(3) 0.7415(2) 0.3665(2) 0.0658(8) Uani 1 1 d . . . . .
H50 H 0.041742 0.727623 0.393800 0.079 Uiso 1 1 calc R U . . .
C51 C -0.0576(5) 0.6335(3) 0.0504(3) 0.1041(13) Uani 1 1 d . . . . .
H51A H -0.158639 0.623534 0.013668 0.156 Uiso 1 1 calc R U . . .
H51B H -0.045497 0.607384 0.105514 0.156 Uiso 1 1 calc R U . . .
H51C H -0.000083 0.604020 0.013683 0.156 Uiso 1 1 calc R U . . .
C52 C -0.0095(4) 0.7332(3) 0.0782(2) 0.0848(11) Uani 1 1 d . . . . .
H52A H -0.021967 0.758515 0.021865 0.102 Uiso 1 1 calc R U . . .
H52B H -0.072375 0.762541 0.111747 0.102 Uiso 1 1 calc R U . . .
C53 C 0.2483(4) 0.7689(3) 0.0901(2) 0.0775(9) Uani 1 1 d . . . . .
H53A H 0.212824 0.733506 0.026245 0.093 Uiso 1 1 calc R U . . .
H53B H 0.335489 0.743958 0.122305 0.093 Uiso 1 1 calc R U . . .
C54 C 0.2868(4) 0.8657(3) 0.0878(3) 0.0836(10) Uani 1 1 d . . . . .
H54A H 0.200689 0.891366 0.057171 0.125 Uiso 1 1 calc R U . . .
H54B H 0.356624 0.868758 0.053776 0.125 Uiso 1 1 calc R U . . .
H54C H 0.328370 0.900426 0.150797 0.125 Uiso 1 1 calc R U . . .
Cl1 Cl 0.335(6) 0.554(3) 0.178(4) 0.215(17) Uani 0.05 1 d D U P B -1
Cl2 Cl 0.430(7) 0.510(5) 0.016(4) 0.27(2) Uani 0.05 1 d D U P B -1
C55 C 0.468(13) 0.506(14) 0.134(6) 0.25(3) Uani 0.05 1 d D U P B -1
H55A H 0.470651 0.441915 0.142004 0.305 Uiso 0.05 1 calc R U P B -1
H55B H 0.562593 0.539830 0.169257 0.305 Uiso 0.05 1 calc R U P B -1
C35A C 0.8063(10) 0.5504(7) 0.4045(7) 0.062(2) Uani 0.320(3) 1 d D U P A 2
C36A C 0.7599(11) 0.4900(7) 0.3214(7) 0.0753(18) Uani 0.320(3) 1 d D U P A 2
H36A H 0.659620 0.478416 0.292096 0.090 Uiso 0.320(3) 1 calc R U P A 2
C37A C 0.8501(11) 0.4437(9) 0.2759(8) 0.080(2) Uani 0.320(3) 1 d D U P A 2
C38A C 0.8010(13) 0.3777(9) 0.1951(8) 0.103(2) Uani 0.320(3) 1 d D U P A 2
H38A H 0.700906 0.366326 0.165270 0.124 Uiso 0.320(3) 1 calc R U P A 2
C39A C 0.8892(14) 0.3285(10) 0.1568(9) 0.106(3) Uani 0.320(3) 1 d D U P A 2
H39A H 0.853665 0.274514 0.111305 0.127 Uiso 0.320(3) 1 calc R U P A 2
C40A C 1.0322(15) 0.3609(11) 0.1872(11) 0.096(3) Uani 0.320(3) 1 d D U P A 2
H40A H 1.091318 0.344651 0.149242 0.116 Uiso 0.320(3) 1 calc R U P A 2
C41A C 1.0896(14) 0.4165(12) 0.2718(11) 0.093(3) Uani 0.320(3) 1 d D U P A 2
H41A H 1.190524 0.425559 0.298815 0.112 Uiso 0.320(3) 1 calc R U P A 2
C42A C 1.0006(13) 0.4612(9) 0.3203(8) 0.083(2) Uani 0.320(3) 1 d D U P A 2
C43A C 1.0481(11) 0.5186(8) 0.4102(8) 0.084(2) Uani 0.320(3) 1 d D U P A 2
H43A H 1.147644 0.527050 0.442217 0.101 Uiso 0.320(3) 1 calc R U P A 2
C44A C 0.9585(10) 0.5616(7) 0.4525(8) 0.079(2) Uani 0.320(3) 1 d D U P A 2
H44A H 0.995267 0.598362 0.512516 0.094 Uiso 0.320(3) 1 calc R U P A 2

loop_
_atom_site_aniso_label
_atom_site_aniso_U_11
_atom_site_aniso_U_22
_atom_site_aniso_U_33
_atom_site_aniso_U_23
_atom_site_aniso_U_13
_atom_site_aniso_U_12
N1 0.0618(15) 0.106(2) 0.0580(15) 0.0170(14) 0.0301(13) 0.0247(14)
N2 0.0678(16) 0.113(2) 0.0517(15) 0.0201(14) 0.0205(13) 0.0177(15)
C1 0.0552(15) 0.0746(18) 0.0541(16) 0.0168(14) 0.0223(13) 0.0204(13)
C2 0.0562(15) 0.0711(18) 0.0550(16) 0.0174(13) 0.0240(13) 0.0221(13)
C3 0.0500(14) 0.0750(18) 0.0522(16) 0.0176(13) 0.0221(12) 0.0228(13)
C4 0.0709(18) 0.0723(18) 0.0531(17) 0.0151(14) 0.0264(14) 0.0272(15)
C5 0.0690(18) 0.0766(19) 0.0527(17) 0.0208(14) 0.0245(14) 0.0260(15)
C6 0.0555(15) 0.0750(18) 0.0552(17) 0.0138(14) 0.0276(13) 0.0166(13)
C7 0.0535(15) 0.0705(18) 0.0634(18) 0.0127(14) 0.0283(14) 0.0187(13)
C8 0.0485(14) 0.0739(18) 0.0610(18) 0.0214(14) 0.0231(13) 0.0219(13)
C9 0.0515(15) 0.0766(19) 0.0573(17) 0.0115(14) 0.0252(13) 0.0161(13)
C10 0.0600(16) 0.0777(19) 0.0537(17) 0.0101(14) 0.0212(14) 0.0129(14)
C11 0.0539(16) 0.095(2) 0.0540(17) 0.0117(16) 0.0232(14) 0.0149(15)
C12 0.072(2) 0.109(3) 0.0550(19) 0.0178(18) 0.0174(16) 0.0138(19)
C13 0.080(2) 0.141(4) 0.056(2) 0.027(2) 0.0213(18) 0.022(2)
C14 0.068(2) 0.150(4) 0.050(2) 0.004(2) 0.0174(17) 0.021(2)
C15 0.0577(19) 0.127(3) 0.064(2) -0.007(2) 0.0209(16) 0.0136(19)
C16 0.0501(16) 0.100(2) 0.0600(19) 0.0047(17) 0.0212(14) 0.0138(15)
C17 0.0618(19) 0.085(2) 0.082(2) -0.0048(19) 0.0281(17) 0.0074(16)
C18 0.0611(17) 0.079(2) 0.069(2) 0.0087(16) 0.0282(15) 0.0102(15)
C19 0.0523(15) 0.085(2) 0.0489(16) 0.0174(14) 0.0193(13) 0.0210(14)
C20 0.0569(16) 0.089(2) 0.0604(18) 0.0260(15) 0.0219(14) 0.0226(15)
C21 0.0534(16) 0.102(2) 0.0554(18) 0.0249(16) 0.0218(14) 0.0164(15)
C22 0.0531(15) 0.093(2) 0.0488(16) 0.0100(15) 0.0208(13) 0.0169(15)
C23 0.0512(15) 0.084(2) 0.0499(16) 0.0145(14) 0.0172(13) 0.0208(14)
C24 0.0549(15) 0.084(2) 0.0501(16) 0.0202(14) 0.0204(13) 0.0212(14)
C25 0.0649(19) 0.088(2) 0.084(2) 0.0245(18) 0.0306(18) 0.0295(16)
C26 0.083(2) 0.085(2) 0.072(2) 0.0054(17) 0.0436(19) 0.0204(18)
C27 0.0542(17) 0.125(3) 0.0554(18) 0.0190(18) 0.0252(14) 0.0199(17)
C28 0.068(2) 0.161(4) 0.058(2) 0.019(2) 0.0232(17) 0.014(2)
C29 0.0651(17) 0.0670(17) 0.0546(17) 0.0169(13) 0.0253(14) 0.0257(14)
C30 0.0644(17) 0.0791(19) 0.0525(17) 0.0165(14) 0.0239(14) 0.0280(15)
C31 0.080(2) 0.086(2) 0.081(2) 0.0312(18) 0.0464(19) 0.0379(18)
C32 0.145(4) 0.0562(18) 0.107(3) 0.0235(19) 0.087(3) 0.038(2)
C33 0.137(4) 0.060(2) 0.102(3) 0.0046(19) 0.069(3) 0.017(2)
C34 0.094(2) 0.0641(19) 0.079(2) 0.0103(17) 0.035(2) 0.0172(17)
C35 0.071(3) 0.065(2) 0.066(3) 0.006(2) 0.025(2) 0.014(2)
C36 0.073(3) 0.069(2) 0.067(3) 0.007(2) 0.029(2) 0.022(2)
C37 0.083(3) 0.062(2) 0.080(3) 0.011(2) 0.043(2) 0.024(2)
C38 0.089(3) 0.087(3) 0.087(3) 0.015(3) 0.041(3) 0.029(3)
C39 0.090(3) 0.090(3) 0.096(4) 0.013(3) 0.048(3) 0.032(3)
C40 0.095(3) 0.088(4) 0.090(4) 0.000(3) 0.054(3) 0.021(3)
C41 0.107(3) 0.091(3) 0.087(3) 0.003(3) 0.052(3) 0.018(3)
C42 0.089(3) 0.078(3) 0.084(3) 0.005(3) 0.043(2) 0.016(2)
C43 0.098(3) 0.103(3) 0.083(3) -0.016(3) 0.031(3) 0.012(3)
C44 0.079(3) 0.100(3) 0.072(3) -0.015(3) 0.021(2) 0.011(3)
C45 0.0571(16) 0.0726(18) 0.0516(16) 0.0139(13) 0.0187(13) 0.0207(13)
C46 0.0557(16) 0.0750(19) 0.0579(17) 0.0174(14) 0.0208(13) 0.0202(13)
C47 0.0604(17) 0.080(2) 0.0571(18) 0.0180(14) 0.0264(14) 0.0217(14)
C48 0.0653(18) 0.079(2) 0.0522(17) 0.0123(14) 0.0221(14) 0.0198(15)
C49 0.0604(17) 0.096(2) 0.0581(19) 0.0142(16) 0.0198(15) 0.0164(16)
C50 0.0584(17) 0.090(2) 0.0560(18) 0.0171(15) 0.0239(14) 0.0193(15)
C51 0.107(3) 0.121(4) 0.076(3) 0.003(2) 0.028(2) -0.001(3)
C52 0.080(2) 0.125(3) 0.0539(19) 0.025(2) 0.0202(17) 0.026(2)
C53 0.084(2) 0.101(3) 0.0541(19) 0.0135(17) 0.0294(17) 0.0241(19)
C54 0.077(2) 0.112(3) 0.075(2) 0.033(2) 0.0311(19) 0.028(2)
Cl1 0.21(2) 0.19(2) 0.24(2) 0.047(17) 0.054(17) 0.010(17)
Cl2 0.27(3) 0.25(3) 0.28(3) 0.047(18) 0.085(19) 0.013(19)
C55 0.25(4) 0.25(4) 0.26(4) 0.050(12) 0.076(14) 0.028(11)
C35A 0.054(4) 0.068(4) 0.071(4) 0.009(4) 0.030(4) 0.019(4)
C36A 0.075(3) 0.083(3) 0.069(3) 0.001(3) 0.030(3) 0.021(3)
C37A 0.083(4) 0.083(4) 0.077(4) 0.004(4) 0.036(3) 0.022(3)
C38A 0.106(4) 0.109(4) 0.089(4) -0.007(4) 0.037(4) 0.024(4)
C39A 0.114(5) 0.112(5) 0.093(5) -0.002(5) 0.045(4) 0.027(5)
C40A 0.101(5) 0.103(5) 0.094(5) 0.003(4) 0.051(4) 0.025(4)
C41A 0.096(4) 0.092(4) 0.098(4) 0.008(4) 0.044(4) 0.023(4)
C42A 0.081(4) 0.081(4) 0.093(4) 0.008(4) 0.041(4) 0.021(4)
C43A 0.077(4) 0.079(4) 0.095(4) 0.000(4) 0.030(4) 0.027(4)
C44A 0.062(4) 0.076(5) 0.089(5) -0.008(4) 0.020(4) 0.021(4)

loop_
_atom_type_symbol
_atom_type_description
_atom_type_scat_dispersion_real
_atom_type_scat_dispersion_imag
_atom_type_scat_source
C C 0.0181 0.0091 'International Tables Vol C Tables 4.2.6.8 and 6.1.1.4'
H H 0.0000 0.0000 'International Tables Vol C Tables 4.2.6.8 and 6.1.1.4'
Cl Cl 0.3639 0.7018 'International Tables Vol C Tables 4.2.6.8 and 6.1.1.4'
N N 0.0311 0.0180 'International Tables Vol C Tables 4.2.6.8 and 6.1.1.4'

loop_
_geom_angle_atom_site_label_1
_geom_angle_atom_site_label_2
_geom_angle_atom_site_label_3
_geom_angle
_geom_angle_site_symmetry_1
_geom_angle_site_symmetry_3
_geom_angle_publ_flag
C22 N1 C26 121.0(3) . . ?
C22 N1 C27 121.3(3) . . ?
C26 N1 C27 117.7(3) . . ?
C48 N2 C52 121.1(3) . . ?
C48 N2 C53 121.0(3) . . ?
C53 N2 C52 117.6(3) . . ?
C2 C1 C19 121.6(3) . . ?
C2 C1 C45 123.0(2) . . ?
C45 C1 C19 115.5(2) . . ?
C1 C2 C3 123.2(2) . . ?
C1 C2 C29 120.7(3) . . ?
C3 C2 C29 116.1(2) . . ?
C4 C3 C2 120.7(3) . . ?
C4 C3 C8 117.0(3) . . ?
C8 C3 C2 122.4(3) . . ?
C3 C4 H4 119.2 . . ?
C5 C4 C3 121.5(3) . . ?
C5 C4 H4 119.2 . . ?
C4 C5 H5 119.4 . . ?
C4 C5 C6 121.2(3) . . ?
C6 C5 H5 119.4 . . ?
C5 C6 C9 121.7(3) . . ?
C7 C6 C5 117.1(3) . . ?
C7 C6 C9 121.2(3) . . ?
C6 C7 H7 119.3 . . ?
C8 C7 C6 121.5(3) . . ?
C8 C7 H7 119.3 . . ?
C3 C8 H8 119.2 . . ?
C7 C8 C3 121.6(3) . . ?
C7 C8 H8 119.2 . . ?
C10 C9 C6 121.5(3) . . ?
C10 C9 C18 118.1(3) . . ?
C18 C9 C6 120.4(3) . . ?
C9 C10 H10 119.0 . . ?
C9 C10 C11 122.0(3) . . ?
C11 C10 H10 119.0 . . ?
C12 C11 C10 122.6(3) . . ?
C12 C11 C16 118.4(3) . . ?
C16 C11 C10 119.0(3) . . ?
C11 C12 H12 119.4 . . ?
C13 C12 C11 121.1(4) . . ?
C13 C12 H12 119.4 . . ?
C12 C13 H13 119.9 . . ?
C12 C13 C14 120.1(4) . . ?
C14 C13 H13 119.9 . . ?
C13 C14 H14 119.7 . . ?
C15 C14 C13 120.6(4) . . ?
C15 C14 H14 119.7 . . ?
C14 C15 H15 119.7 . . ?
C14 C15 C16 120.6(4) . . ?
C16 C15 H15 119.7 . . ?
C11 C16 C15 119.2(4) . . ?
C17 C16 C11 118.4(3) . . ?
C17 C16 C15 122.4(4) . . ?
C16 C17 H17 119.3 . . ?
C18 C17 C16 121.4(3) . . ?
C18 C17 H17 119.3 . . ?
C9 C18 H18 119.5 . . ?
C17 C18 C9 121.1(3) . . ?
C17 C18 H18 119.5 . . ?
C20 C19 C1 122.1(3) . . ?
C24 C19 C1 121.0(3) . . ?
C24 C19 C20 116.9(3) . . ?
C19 C20 H20 119.2 . . ?
C21 C20 C19 121.6(3) . . ?
C21 C20 H20 119.2 . . ?
C20 C21 H21 119.3 . . ?
C20 C21 C22 121.5(3) . . ?
C22 C21 H21 119.3 . . ?
N1 C22 C21 121.9(3) . . ?
N1 C22 C23 121.4(3) . . ?
C23 C22 C21 116.6(3) . . ?
C22 C23 H23 119.4 . . ?
C24 C23 C22 121.2(3) . . ?
C24 C23 H23 119.4 . . ?
C19 C24 H24 119.0 . . ?
C23 C24 C19 122.0(3) . . ?
C23 C24 H24 119.0 . . ?
H25A C25 H25B 109.5 . . ?
H25A C25 H25C 109.5 . . ?
H25B C25 H25C 109.5 . . ?
C26 C25 H25A 109.5 . . ?
C26 C25 H25B 109.5 . . ?
C26 C25 H25C 109.5 . . ?
N1 C26 C25 113.4(3) . . ?
N1 C26 H26A 108.9 . . ?
N1 C26 H26B 108.9 . . ?
C25 C26 H26A 108.9 . . ?
C25 C26 H26B 108.9 . . ?
H26A C26 H26B 107.7 . . ?
N1 C27 H27A 108.7 . . ?
N1 C27 H27B 108.7 . . ?
N1 C27 C28 114.0(3) . . ?
H27A C27 H27B 107.6 . . ?
C28 C27 H27A 108.7 . . ?
C28 C27 H27B 108.7 . . ?
C27 C28 H28A 109.5 . . ?
C27 C28 H28B 109.5 . . ?
C27 C28 H28C 109.5 . . ?
H28A C28 H28B 109.5 . . ?
H28A C28 H28C 109.5 . . ?
H28B C28 H28C 109.5 . . ?
C30 C29 C2 122.5(3) . . ?
C34 C29 C2 119.7(3) . . ?
C34 C29 C30 117.9(3) . . ?
C29 C30 H30 119.8 . . ?
C29 C30 C31 120.3(3) . . ?
C31 C30 H30 119.8 . . ?
C30 C31 H31 119.4 . . ?
C32 C31 C30 121.2(3) . . ?
C32 C31 H31 119.4 . . ?
C31 C32 C35 129.0(4) . . ?
C31 C32 C35A 102.6(5) . . ?
C33 C32 C31 117.9(3) . . ?
C33 C32 C35 112.5(4) . . ?
C33 C32 C35A 138.0(5) . . ?
C32 C33 H33 119.4 . . ?
C34 C33 C32 121.2(4) . . ?
C34 C33 H33 119.4 . . ?
C29 C34 H34 119.3 . . ?
C33 C34 C29 121.5(4) . . ?
C33 C34 H34 119.3 . . ?
C36 C35 C32 115.5(5) . . ?
C36 C35 C44 119.6(4) . . ?
C44 C35 C32 124.9(5) . . ?
C35 C36 H36 119.2 . . ?
C35 C36 C37 121.7(5) . . ?
C37 C36 H36 119.2 . . ?
C38 C37 C36 121.4(5) . . ?
C38 C37 C42 119.3(5) . . ?
C42 C37 C36 119.3(5) . . ?
C37 C38 H38 119.4 . . ?
C39 C38 C37 121.2(6) . . ?
C39 C38 H38 119.4 . . ?
C38 C39 H39 119.5 . . ?
C38 C39 C40 121.0(6) . . ?
C40 C39 H39 119.5 . . ?
C39 C40 H40 119.4 . . ?
C39 C40 C41 121.2(5) . . ?
C41 C40 H40 119.4 . . ?
C40 C41 H41 120.5 . . ?
C40 C41 C42 118.9(6) . . ?
C42 C41 H41 120.5 . . ?
C37 C42 C41 118.4(5) . . ?
C37 C42 C43 117.8(5) . . ?
C43 C42 C41 123.8(6) . . ?
C42 C43 H43 119.2 . . ?
C44 C43 C42 121.7(6) . . ?
C44 C43 H43 119.2 . . ?
C35 C44 H44 120.1 . . ?
C43 C44 C35 119.9(5) . . ?
C43 C44 H44 120.1 . . ?
C46 C45 C1 122.6(3) . . ?
C50 C45 C1 121.2(3) . . ?
C50 C45 C46 116.2(3) . . ?
C45 C46 H46 118.9 . . ?
C47 C46 C45 122.3(3) . . ?
C47 C46 H46 118.9 . . ?
C46 C47 H47 119.4 . . ?
C46 C47 C48 121.2(3) . . ?
C48 C47 H47 119.4 . . ?
N2 C48 C47 121.5(3) . . ?
N2 C48 C49 121.3(3) . . ?
C47 C48 C49 117.1(3) . . ?
C48 C49 H49 119.7 . . ?
C50 C49 C48 120.5(3) . . ?
C50 C49 H49 119.7 . . ?
C45 C50 H50 118.7 . . ?
C49 C50 C45 122.6(3) . . ?
C49 C50 H50 118.7 . . ?
H51A C51 H51B 109.5 . . ?
H51A C51 H51C 109.5 . . ?
H51B C51 H51C 109.5 . . ?
C52 C51 H51A 109.5 . . ?
C52 C51 H51B 109.5 . . ?
C52 C51 H51C 109.5 . . ?
N2 C52 C51 114.8(4) . . ?
N2 C52 H52A 108.6 . . ?
N2 C52 H52B 108.6 . . ?
C51 C52 H52A 108.6 . . ?
C51 C52 H52B 108.6 . . ?
H52A C52 H52B 107.6 . . ?
N2 C53 H53A 108.9 . . ?
N2 C53 H53B 108.9 . . ?
N2 C53 C54 113.4(3) . . ?
H53A C53 H53B 107.7 . . ?
C54 C53 H53A 108.9 . . ?
C54 C53 H53B 108.9 . . ?
C53 C54 H54A 109.5 . . ?
C53 C54 H54B 109.5 . . ?
C53 C54 H54C 109.5 . . ?
H54A C54 H54B 109.5 . . ?
H54A C54 H54C 109.5 . . ?
H54B C54 H54C 109.5 . . ?
Cl1 C55 Cl2 110.0(15) . . ?
Cl1 C55 H55A 109.7 . . ?
Cl1 C55 H55B 109.7 . . ?
Cl2 C55 H55A 109.7 . . ?
Cl2 C55 H55B 109.7 . . ?
H55A C55 H55B 108.2 . . ?
C36A C35A C32 109.1(7) . . ?
C36A C35A C44A 117.0(8) . . ?
C44A C35A C32 133.8(7) . . ?
C35A C36A H36A 117.4 . . ?
C35A C36A C37A 125.2(9) . . ?
C37A C36A H36A 117.4 . . ?
C36A C37A C42A 117.2(8) . . ?
C38A C37A C36A 124.4(9) . . ?
C38A C37A C42A 118.2(9) . . ?
C37A C38A H38A 118.3 . . ?
C39A C38A C37A 123.5(11) . . ?
C39A C38A H38A 118.3 . . ?
C38A C39A H39A 121.6 . . ?
C38A C39A C40A 116.7(11) . . ?
C40A C39A H39A 121.6 . . ?
C39A C40A H40A 119.8 . . ?
C41A C40A C39A 120.3(10) . . ?
C41A C40A H40A 119.8 . . ?
C40A C41A H41A 119.4 . . ?
C40A C41A C42A 121.3(11) . . ?
C42A C41A H41A 119.4 . . ?
C37A C42A C41A 116.3(9) . . ?
C37A C42A C43A 117.5(8) . . ?
C41A C42A C43A 126.2(11) . . ?
C42A C43A H43A 118.1 . . ?
C44A C43A C42A 123.8(9) . . ?
C44A C43A H43A 118.1 . . ?
C35A C44A H44A 120.5 . . ?
C43A C44A C35A 119.0(9) . . ?
C43A C44A H44A 120.5 . . ?

loop_
_geom_bond_atom_site_label_1
_geom_bond_atom_site_label_2
_geom_bond_distance
_geom_bond_site_symmetry_2
_geom_bond_publ_flag
N1 C22 1.388(4) . ?
N1 C26 1.454(5) . ?
N1 C27 1.456(4) . ?
N2 C48 1.383(4) . ?
N2 C52 1.464(5) . ?
N2 C53 1.463(4) . ?
C1 C2 1.364(4) . ?
C1 C19 1.493(4) . ?
C1 C45 1.478(4) . ?
C2 C3 1.492(4) . ?
C2 C29 1.499(4) . ?
C3 C4 1.391(4) . ?
C3 C8 1.397(4) . ?
C4 H4 0.9500 . ?
C4 C5 1.388(4) . ?
C5 H5 0.9500 . ?
C5 C6 1.395(4) . ?
C6 C7 1.394(4) . ?
C6 C9 1.487(4) . ?
C7 H7 0.9500 . ?
C7 C8 1.380(4) . ?
C8 H8 0.9500 . ?
C9 C10 1.366(4) . ?
C9 C18 1.417(5) . ?
C10 H10 0.9500 . ?
C10 C11 1.429(4) . ?
C11 C12 1.400(5) . ?
C11 C16 1.408(5) . ?
C12 H12 0.9500 . ?
C12 C13 1.374(5) . ?
C13 H13 0.9500 . ?
C13 C14 1.389(6) . ?
C14 H14 0.9500 . ?
C14 C15 1.354(6) . ?
C15 H15 0.9500 . ?
C15 C16 1.420(5) . ?
C16 C17 1.406(5) . ?
C17 H17 0.9500 . ?
C17 C18 1.374(5) . ?
C18 H18 0.9500 . ?
C19 C20 1.397(4) . ?
C19 C24 1.390(4) . ?
C20 H20 0.9500 . ?
C20 C21 1.383(4) . ?
C21 H21 0.9500 . ?
C21 C22 1.403(5) . ?
C22 C23 1.403(4) . ?
C23 H23 0.9500 . ?
C23 C24 1.384(4) . ?
C24 H24 0.9500 . ?
C25 H25A 0.9800 . ?
C25 H25B 0.9800 . ?
C25 H25C 0.9800 . ?
C25 C26 1.525(5) . ?
C26 H26A 0.9900 . ?
C26 H26B 0.9900 . ?
C27 H27A 0.9900 . ?
C27 H27B 0.9900 . ?
C27 C28 1.515(5) . ?
C28 H28A 0.9800 . ?
C28 H28B 0.9800 . ?
C28 H28C 0.9800 . ?
C29 C30 1.387(4) . ?
C29 C34 1.382(5) . ?
C30 H30 0.9500 . ?
C30 C31 1.395(4) . ?
C31 H31 0.9500 . ?
C31 C32 1.383(6) . ?
C32 C33 1.379(6) . ?
C32 C35 1.498(5) . ?
C32 C35A 1.617(10) . ?
C33 H33 0.9500 . ?
C33 C34 1.375(5) . ?
C34 H34 0.9500 . ?
C35 C36 1.346(7) . ?
C35 C44 1.426(7) . ?
C36 H36 0.9500 . ?
C36 C37 1.437(7) . ?
C37 C38 1.396(8) . ?
C37 C42 1.413(8) . ?
C38 H38 0.9500 . ?
C38 C39 1.343(7) . ?
C39 H39 0.9500 . ?
C39 C40 1.368(9) . ?
C40 H40 0.9500 . ?
C40 C41 1.381(9) . ?
C41 H41 0.9500 . ?
C41 C42 1.430(7) . ?
C42 C43 1.419(8) . ?
C43 H43 0.9500 . ?
C43 C44 1.380(7) . ?
C44 H44 0.9500 . ?
C45 C46 1.399(4) . ?
C45 C50 1.393(4) . ?
C46 H46 0.9500 . ?
C46 C47 1.375(4) . ?
C47 H47 0.9500 . ?
C47 C48 1.398(4) . ?
C48 C49 1.411(4) . ?
C49 H49 0.9500 . ?
C49 C50 1.380(4) . ?
C50 H50 0.9500 . ?
C51 H51A 0.9800 . ?
C51 H51B 0.9800 . ?
C51 H51C 0.9800 . ?
C51 C52 1.494(6) . ?
C52 H52A 0.9900 . ?
C52 H52B 0.9900 . ?
C53 H53A 0.9900 . ?
C53 H53B 0.9900 . ?
C53 C54 1.490(5) . ?
C54 H54A 0.9800 . ?
C54 H54B 0.9800 . ?
C54 H54C 0.9800 . ?
Cl1 C55 1.771(9) . ?
Cl2 C55 1.771(9) . ?
C55 H55A 0.9900 . ?
C55 H55B 0.9900 . ?
C35A C36A 1.375(11) . ?
C35A C44A 1.451(12) . ?
C36A H36A 0.9500 . ?
C36A C37A 1.421(11) . ?
C37A C38A 1.395(13) . ?
C37A C42A 1.427(13) . ?
C38A H38A 0.9500 . ?
C38A C39A 1.365(13) . ?
C39A H39A 0.9500 . ?
C39A C40A 1.376(15) . ?
C40A H40A 0.9500 . ?
C40A C41A 1.367(15) . ?
C41A H41A 0.9500 . ?
C41A C42A 1.430(13) . ?
C42A C43A 1.435(13) . ?
C43A H43A 0.9500 . ?
C43A C44A 1.367(11) . ?
C44A H44A 0.9500 . ?

loop_
_geom_torsion_atom_site_label_1
_geom_torsion_atom_site_label_2
_geom_torsion_atom_site_label_3
_geom_torsion_atom_site_label_4
_geom_torsion
_geom_torsion_site_symmetry_1
_geom_torsion_site_symmetry_2
_geom_torsion_site_symmetry_3
_geom_torsion_site_symmetry_4
_geom_torsion_publ_flag
N1 C22 C23 C24 177.8(3) . . . . ?
N2 C48 C49 C50 -178.6(3) . . . . ?
C1 C2 C3 C4 138.9(3) . . . . ?
C1 C2 C3 C8 -41.4(4) . . . . ?
C1 C2 C29 C30 130.3(3) . . . . ?
C1 C2 C29 C34 -48.3(4) . . . . ?
C1 C19 C20 C21 177.1(3) . . . . ?
C1 C19 C24 C23 -177.4(3) . . . . ?
C1 C45 C46 C47 -178.7(3) . . . . ?
C1 C45 C50 C49 179.4(3) . . . . ?
C2 C1 C19 C20 -42.3(5) . . . . ?
C2 C1 C19 C24 137.0(3) . . . . ?
C2 C1 C45 C46 -38.1(5) . . . . ?
C2 C1 C45 C50 144.6(3) . . . . ?
C2 C3 C4 C5 -178.4(3) . . . . ?
C2 C3 C8 C7 178.1(3) . . . . ?
C2 C29 C30 C31 -175.2(3) . . . . ?
C2 C29 C34 C33 175.9(3) . . . . ?
C3 C2 C29 C30 -50.5(4) . . . . ?
C3 C2 C29 C34 130.9(3) . . . . ?
C3 C4 C5 C6 0.2(5) . . . . ?
C4 C3 C8 C7 -2.2(4) . . . . ?
C4 C5 C6 C7 -1.9(4) . . . . ?
C4 C5 C6 C9 177.8(3) . . . . ?
C5 C6 C7 C8 1.5(4) . . . . ?
C5 C6 C9 C10 -33.6(4) . . . . ?
C5 C6 C9 C18 146.9(3) . . . . ?
C6 C7 C8 C3 0.5(4) . . . . ?
C6 C9 C10 C11 -179.5(3) . . . . ?
C6 C9 C18 C17 178.7(3) . . . . ?
C7 C6 C9 C10 146.1(3) . . . . ?
C7 C6 C9 C18 -33.5(4) . . . . ?
C8 C3 C4 C5 1.8(4) . . . . ?
C9 C6 C7 C8 -178.2(3) . . . . ?
C9 C10 C11 C12 -179.0(3) . . . . ?
C9 C10 C11 C16 1.3(4) . . . . ?
C10 C9 C18 C17 -0.9(4) . . . . ?
C10 C11 C12 C13 -178.6(3) . . . . ?
C10 C11 C16 C15 178.4(3) . . . . ?
C10 C11 C16 C17 -1.7(4) . . . . ?
C11 C12 C13 C14 -0.4(6) . . . . ?
C11 C16 C17 C18 0.9(5) . . . . ?
C12 C11 C16 C15 -1.3(4) . . . . ?
C12 C11 C16 C17 178.6(3) . . . . ?
C12 C13 C14 C15 -0.2(6) . . . . ?
C13 C14 C15 C16 0.0(5) . . . . ?
C14 C15 C16 C11 0.8(5) . . . . ?
C14 C15 C16 C17 -179.1(3) . . . . ?
C15 C16 C17 C18 -179.2(3) . . . . ?
C16 C11 C12 C13 1.1(5) . . . . ?
C16 C17 C18 C9 0.4(5) . . . . ?
C18 C9 C10 C11 0.0(4) . . . . ?
C19 C1 C2 C3 -13.4(5) . . . . ?
C19 C1 C2 C29 165.8(3) . . . . ?
C19 C1 C45 C46 141.0(3) . . . . ?
C19 C1 C45 C50 -36.3(4) . . . . ?
C19 C20 C21 C22 -0.5(5) . . . . ?
C20 C19 C24 C23 1.9(5) . . . . ?
C20 C21 C22 N1 -178.1(3) . . . . ?
C20 C21 C22 C23 3.4(5) . . . . ?
C21 C22 C23 C24 -3.7(5) . . . . ?
C22 N1 C26 C25 82.8(4) . . . . ?
C22 N1 C27 C28 86.1(4) . . . . ?
C22 C23 C24 C19 1.1(5) . . . . ?
C24 C19 C20 C21 -2.2(5) . . . . ?
C26 N1 C22 C21 -179.0(3) . . . . ?
C26 N1 C22 C23 -0.6(5) . . . . ?
C26 N1 C27 C28 -96.6(4) . . . . ?
C27 N1 C22 C21 -1.8(5) . . . . ?
C27 N1 C22 C23 176.6(3) . . . . ?
C27 N1 C26 C25 -94.5(4) . . . . ?
C29 C2 C3 C4 -40.3(4) . . . . ?
C29 C2 C3 C8 139.4(3) . . . . ?
C29 C30 C31 C32 -1.4(5) . . . . ?
C30 C29 C34 C33 -2.8(5) . . . . ?
C30 C31 C32 C33 -1.2(6) . . . . ?
C30 C31 C32 C35 169.2(4) . . . . ?
C30 C31 C32 C35A -169.7(5) . . . . ?
C31 C32 C33 C34 1.9(6) . . . . ?
C31 C32 C35 C36 35.6(7) . . . . ?
C31 C32 C35 C44 -142.9(6) . . . . ?
C31 C32 C35A C36A -163.6(8) . . . . ?
C31 C32 C35A C44A 17.6(13) . . . . ?
C32 C33 C34 C29 0.1(6) . . . . ?
C32 C35 C36 C37 -179.7(4) . . . . ?
C32 C35 C44 C43 178.8(5) . . . . ?
C32 C35A C36A C37A 175.7(11) . . . . ?
C32 C35A C44A C43A -175.8(11) . . . . ?
C33 C32 C35 C36 -153.5(5) . . . . ?
C33 C32 C35 C44 28.0(7) . . . . ?
C33 C32 C35A C36A 31.8(13) . . . . ?
C33 C32 C35A C44A -147.0(11) . . . . ?
C34 C29 C30 C31 3.4(4) . . . . ?
C35 C32 C33 C34 -170.1(4) . . . . ?
C35 C36 C37 C38 -176.9(5) . . . . ?
C35 C36 C37 C42 0.4(8) . . . . ?
C36 C35 C44 C43 0.3(9) . . . . ?
C36 C37 C38 C39 178.6(6) . . . . ?
C36 C37 C42 C41 -179.4(5) . . . . ?
C36 C37 C42 C43 1.2(9) . . . . ?
C37 C38 C39 C40 0.8(11) . . . . ?
C37 C42 C43 C44 -2.0(10) . . . . ?
C38 C37 C42 C41 -2.0(9) . . . . ?
C38 C37 C42 C43 178.5(6) . . . . ?
C38 C39 C40 C41 -2.0(11) . . . . ?
C39 C40 C41 C42 1.2(11) . . . . ?
C40 C41 C42 C37 0.8(9) . . . . ?
C40 C41 C42 C43 -179.7(7) . . . . ?
C41 C42 C43 C44 178.6(6) . . . . ?
C42 C37 C38 C39 1.3(9) . . . . ?
C42 C43 C44 C35 1.3(10) . . . . ?
C44 C35 C36 C37 -1.1(8) . . . . ?
C45 C1 C2 C3 165.7(3) . . . . ?
C45 C1 C2 C29 -15.1(5) . . . . ?
C45 C1 C19 C20 138.6(3) . . . . ?
C45 C1 C19 C24 -42.1(4) . . . . ?
C45 C46 C47 C48 0.1(5) . . . . ?
C46 C45 C50 C49 1.9(5) . . . . ?
C46 C47 C48 N2 179.2(3) . . . . ?
C46 C47 C48 C49 0.6(5) . . . . ?
C47 C48 C49 C50 0.0(5) . . . . ?
C48 N2 C52 C51 -80.7(4) . . . . ?
C48 N2 C53 C54 -89.9(4) . . . . ?
C48 C49 C50 C45 -1.3(5) . . . . ?
C50 C45 C46 C47 -1.3(4) . . . . ?
C52 N2 C48 C47 -177.8(3) . . . . ?
C52 N2 C48 C49 0.8(5) . . . . ?
C52 N2 C53 C54 96.6(4) . . . . ?
C53 N2 C48 C47 9.0(5) . . . . ?
C53 N2 C48 C49 -172.4(3) . . . . ?
C53 N2 C52 C51 92.7(4) . . . . ?
C35A C32 C33 C34 164.9(7) . . . . ?
C35A C36A C37A C38A 175.0(14) . . . . ?
C35A C36A C37A C42A 0(2) . . . . ?
C36A C35A C44A C43A 5.4(17) . . . . ?
C36A C37A C38A C39A -174.2(15) . . . . ?
C36A C37A C42A C41A -177.8(14) . . . . ?
C36A C37A C42A C43A 5(2) . . . . ?
C37A C38A C39A C40A -16(3) . . . . ?
C37A C42A C43A C44A -4(2) . . . . ?
C38A C37A C42A C41A 7(2) . . . . ?
C38A C37A C42A C43A -170.5(14) . . . . ?
C38A C39A C40A C41A 23(3) . . . . ?
C39A C40A C41A C42A -16(3) . . . . ?
C40A C41A C42A C37A 1(3) . . . . ?
C40A C41A C42A C43A 177.9(17) . . . . ?
C41A C42A C43A C44A 178.3(16) . . . . ?
C42A C37A C38A C39A 1(2) . . . . ?
C42A C43A C44A C35A -1(2) . . . . ?
C44A C35A C36A C37A -5.3(19) . . . . ?
